data_1565945
loop_
_publ_author_name
'Wildner, Manfred'
'Zakharov, Boris A.'
'Bogdanov, Nikita E.'
'Talla, Dominik'
'Boldyreva, Elena V.'
'Miletich, Ronald'

_publ_section_title
;
 Crystallography relevant to Mars and Galilean icy moons: crystal behavior
 of kieserite-type monohydrate sulfates at extraterrestrial conditions
 down to 15 K
;
_journal_issue 2
_journal_name_full IUCrJ
_journal_page_first 194
_journal_page_last 203
_journal_paper_doi 10.1107/S2052252521012720
_journal_volume 9
_journal_year 2022
_chemical_formula_sum 'Fe H2 Mg0 O5 S'
_chemical_formula_weight 169.93
_space_group_crystal_system monoclinic
_space_group_IT_number 15
_space_group_name_Hall '-C 2yc'
_space_group_name_H-M_alt 'C 1 2/c 1'
_atom_sites_solution_hydrogens difmap
_audit_creation_method SHELXL-2017/1
_cell_angle_alpha 90
_cell_angle_beta 118.368(10)
_cell_angle_gamma 90
_cell_formula_units_Z 4
_cell_length_a 7.0404(10)
_cell_length_b 7.5756(10)
_cell_length_c 7.7450(10)
_cell_measurement_temperature 113(2)
_cell_volume 363.48(9)
_computing_structure_refinement 'SHELXL-2017/1 (Sheldrick, 2017)'
_diffrn_ambient_temperature 113(2)
_diffrn_measured_fraction_theta_full 0.988
_diffrn_measured_fraction_theta_max 0.996
_diffrn_radiation_type MoK\a
_diffrn_radiation_wavelength 0.71073
_diffrn_reflns_av_R_equivalents 0.0230
_diffrn_reflns_av_unetI/netI 0.0108
_diffrn_reflns_Laue_measured_fraction_full 0.988
_diffrn_reflns_Laue_measured_fraction_max 0.996
_diffrn_reflns_limit_h_max 12
_diffrn_reflns_limit_h_min -12
_diffrn_reflns_limit_k_max 13
_diffrn_reflns_limit_k_min -13
_diffrn_reflns_limit_l_max 14
_diffrn_reflns_limit_l_min -14
_diffrn_reflns_number 10314
_diffrn_reflns_point_group_measured_fraction_full 0.988
_diffrn_reflns_point_group_measured_fraction_max 0.996
_diffrn_reflns_theta_full 25.242
_diffrn_reflns_theta_max 39.975
_diffrn_reflns_theta_min 4.202
_exptl_absorpt_coefficient_mu 4.606
_exptl_absorpt_correction_T_max 0.7479
_exptl_absorpt_correction_T_min 0.5814
_exptl_absorpt_correction_type multi-scan
_exptl_absorpt_process_details
;
 SADABS 2016/2: Krause, L., Herbst-Irmer, R., Sheldrick G.M. & Stalke D.,
 J. Appl. Cryst. 48 (2015) 3-10
;
_exptl_crystal_density_diffrn 3.105
_exptl_crystal_F_000 336
_refine_diff_density_max 0.681
_refine_diff_density_min -0.441
_refine_diff_density_rms 0.079
_refine_ls_extinction_coef 0.0419(14)
_refine_ls_extinction_expression Fc^*^=kFc[1+0.001xFc^2^\l^3^/sin(2\q)]^-1/4^
_refine_ls_extinction_method 'SHELXL-2017/1 (Sheldrick 2017)'
_refine_ls_goodness_of_fit_ref 1.193
_refine_ls_hydrogen_treatment refall
_refine_ls_matrix_type full
_refine_ls_number_parameters 40
_refine_ls_number_reflns 1128
_refine_ls_number_restraints 0
_refine_ls_restrained_S_all 1.193
_refine_ls_R_factor_all 0.0129
_refine_ls_R_factor_gt 0.0127
_refine_ls_shift/su_max 0.000
_refine_ls_shift/su_mean 0.000
_refine_ls_structure_factor_coef Fsqd
_refine_ls_weighting_details 'w=1/[\s^2^(Fo^2^)+(0.0130P)^2^+0.2400P] where P=(Fo^2^+2Fc^2^)/3'
_refine_ls_weighting_scheme calc
_refine_ls_wR_factor_gt 0.0321
_refine_ls_wR_factor_ref 0.0322
_reflns_Friedel_coverage 0.000
_reflns_number_gt 1118
_reflns_number_total 1128
_reflns_threshold_expression 'I > 2\s(I)'
_cod_data_source_file lt5044.cif
_cod_data_source_block FeSO4H2O_N2_113K
_cod_depositor_comments 'Adding full bibliography for 1565934--1565967.cif.'
_cod_original_sg_symbol_H-M 'C 2/c'
_cod_database_code 1565945
_shelx_shelxl_version_number 2017/1
_shelx_space_group_comment
;
The symmetry employed for this shelxl refinement is uniquely defined
by the following loop, which should always be used as a source of
symmetry information in preference to the above space-group names.
They are only intended as comments.
;

loop_
_space_group_symop_operation_xyz
'x, y, z'
'-x, y, -z+1/2'
'x+1/2, y+1/2, z'
'-x+1/2, y+1/2, -z+1/2'
'-x, -y, -z'
'x, -y, z-1/2'
'-x+1/2, -y+1/2, -z'
'x+1/2, -y+1/2, z-1/2'

loop_
_atom_site_label
_atom_site_type_symbol
_atom_site_fract_x
_atom_site_fract_y
_atom_site_fract_z
_atom_site_U_iso_or_equiv
_atom_site_adp_type
_atom_site_occupancy
_atom_site_site_symmetry_order
_atom_site_calc_flag
_atom_site_refinement_flags_posn
_atom_site_refinement_flags_adp
_atom_site_refinement_flags_occupancy
_atom_site_disorder_assembly
_atom_site_disorder_group
Fe Fe 0.000000 0.500000 0.000000 0.00387(4) Uani 1 2 d S . P . .
S S 0.000000 0.15512(2) 0.250000 0.00351(4) Uani 1 2 d S T P . .
O1 O 0.16853(7) 0.04497(6) 0.40047(7) 0.00700(7) Uani 1 1 d . . . . .
O2 O 0.09991(7) 0.27015(6) 0.15910(6) 0.00624(7) Uani 1 1 d . . . . .
O3 O 0.000000 0.64381(8) 0.250000 0.00616(9) Uani 1 2 d S T P . .
H H 0.109(2) 0.712(2) 0.292(2) 0.021(3) Uiso 1 1 d . . . . .

loop_
_atom_site_aniso_label
_atom_site_aniso_U_11
_atom_site_aniso_U_22
_atom_site_aniso_U_33
_atom_site_aniso_U_23
_atom_site_aniso_U_13
_atom_site_aniso_U_12
Fe 0.00364(5) 0.00378(5) 0.00416(5) 0.00046(3) 0.00182(4) 0.00003(3)
S 0.00283(7) 0.00326(7) 0.00436(7) 0.000 0.00162(5) 0.000
O1 0.00455(14) 0.00773(16) 0.00792(15) 0.00347(12) 0.00231(12) 0.00210(12)
O2 0.00607(15) 0.00564(15) 0.00832(15) 0.00221(12) 0.00450(13) 0.00030(11)
O3 0.0060(2) 0.0064(2) 0.0064(2) 0.000 0.00316(17) 0.000

loop_
_atom_type_symbol
_atom_type_description
_atom_type_scat_dispersion_real
_atom_type_scat_dispersion_imag
_atom_type_scat_source
O O 0.0106 0.0060 'International Tables Vol C Tables 4.2.6.8 and 6.1.1.4'
H H 0.0000 0.0000 'International Tables Vol C Tables 4.2.6.8 and 6.1.1.4'
S S 0.1246 0.1234 'International Tables Vol C Tables 4.2.6.8 and 6.1.1.4'
Mg Mg 0.0486 0.0363 'International Tables Vol C Tables 4.2.6.8 and 6.1.1.4'
Fe Fe 0.3463 0.8444 'International Tables Vol C Tables 4.2.6.8 and 6.1.1.4'

loop_
_geom_angle_atom_site_label_1
_geom_angle_atom_site_label_2
_geom_angle_atom_site_label_3
_geom_angle
_geom_angle_site_symmetry_1
_geom_angle_site_symmetry_3
_geom_angle_publ_flag
O2 Fe O2 180.0 . 5_565 ?
O2 Fe O1 94.955(19) . 8_455 ?
O2 Fe O1 85.045(19) 5_565 8_455 ?
O2 Fe O1 85.045(19) . 4 ?
O2 Fe O1 94.955(19) 5_565 4 ?
O1 Fe O1 180.0 8_455 4 ?
O2 Fe O3 88.01(2) . 5_565 ?
O2 Fe O3 91.99(2) 5_565 5_565 ?
O1 Fe O3 93.465(16) 8_455 5_565 ?
O1 Fe O3 86.535(16) 4 5_565 ?
O2 Fe O3 91.99(2) . . ?
O2 Fe O3 88.01(2) 5_565 . ?
O1 Fe O3 86.535(16) 8_455 . ?
O1 Fe O3 93.465(16) 4 . ?
O3 Fe O3 180.0 5_565 . ?
O2 Fe O2 83.065(13) . 8_455 ?
O2 Fe O2 96.935(13) 5_565 8_455 ?
O1 Fe O2 43.018(15) 8_455 8_455 ?
O1 Fe O2 136.982(15) 4 8_455 ?
O3 Fe O2 51.934(12) 5_565 8_455 ?
O3 Fe O2 128.066(12) . 8_455 ?
O2 Fe O2 96.935(13) . 4 ?
O2 Fe O2 83.065(13) 5_565 4 ?
O1 Fe O2 136.982(15) 8_455 4 ?
O1 Fe O2 43.018(15) 4 4 ?
O3 Fe O2 128.066(12) 5_565 4 ?
O3 Fe O2 51.934(12) . 4 ?
O2 Fe O2 180.000(15) 8_455 4 ?
O2 Fe O2 137.682(17) . 6_565 ?
O2 Fe O2 42.319(17) 5_565 6_565 ?
O1 Fe O2 112.866(18) 8_455 6_565 ?
O1 Fe O2 67.134(18) 4 6_565 ?
O3 Fe O2 60.234(18) 5_565 6_565 ?
O3 Fe O2 119.765(18) . 6_565 ?
O2 Fe O2 95.790(15) 8_455 6_565 ?
O2 Fe O2 84.210(15) 4 6_565 ?
O2 Fe O2 42.318(17) . 2 ?
O2 Fe O2 137.681(17) 5_565 2 ?
O1 Fe O2 67.134(18) 8_455 2 ?
O1 Fe O2 112.866(18) 4 2 ?
O3 Fe O2 119.766(18) 5_565 2 ?
O3 Fe O2 60.235(18) . 2 ?
O2 Fe O2 84.210(15) 8_455 2 ?
O2 Fe O2 95.790(15) 4 2 ?
O2 Fe O2 180.000(12) 6_565 2 ?
O1 S O1 110.59(4) 2 . ?
O1 S O2 110.05(3) 2 . ?
O1 S O2 108.85(3) . . ?
O1 S O2 108.85(3) 2 2 ?
O1 S O2 110.05(3) . 2 ?
O2 S O2 108.42(4) . 2 ?
S O1 Fe 136.04(3) . 4_545 ?
S O1 O2 35.914(16) . . ?
Fe O1 O2 100.22(2) 4_545 . ?
S O1 O1 34.70(2) . 2 ?
Fe O1 O1 139.79(3) 4_545 2 ?
O2 O1 O1 60.412(19) . 2 ?
S O1 O2 35.306(17) . 2 ?
Fe O1 O2 144.22(3) 4_545 2 ?
O2 O1 O2 60.12(2) . 2 ?
O1 O1 O2 59.675(19) 2 2 ?
S O1 O2 127.16(3) . 4_545 ?
Fe O1 O2 46.666(13) 4_545 4_545 ?
O2 O1 O2 108.390(19) . 4_545 ?
O1 O1 O2 102.85(2) 2 4_545 ?
O2 O1 O2 161.84(3) 2 4_545 ?
S O1 O3 171.03(3) . 7_556 ?
Fe O1 O3 48.319(12) 4_545 7_556 ?
O2 O1 O3 146.22(2) . 7_556 ?
O1 O1 O3 150.223(16) 2 7_556 ?
O2 O1 O3 135.81(2) 2 7_556 ?
O2 O1 O3 61.808(17) 4_545 7_556 ?
S O1 O2 115.81(3) . 8_556 ?
Fe O1 O2 41.839(14) 4_545 8_556 ?
O2 O1 O2 87.400(19) . 8_556 ?
O1 O1 O2 147.744(19) 2 8_556 ?
O2 O1 O2 104.10(2) 2 8_556 ?
O2 O1 O2 88.50(2) 4_545 8_556 ?
O3 O1 O2 61.270(19) 7_556 8_556 ?
S O1 O3 91.87(2) . 3_545 ?
Fe O1 O3 44.674(13) 4_545 3_545 ?
O2 O1 O3 56.968(17) . 3_545 ?
O1 O1 O3 101.78(3) 2 3_545 ?
O2 O1 O3 114.19(2) 2 3_545 ?
O2 O1 O3 61.779(18) 4_545 3_545 ?
O3 O1 O3 92.993(18) 7_556 3_545 ?
O2 O1 O3 57.065(16) 8_556 3_545 ?
S O1 O3 103.08(3) . 1_545 ?
Fe O1 O3 97.544(17) 4_545 1_545 ?
O2 O1 O3 118.53(2) . 1_545 ?
O1 O1 O3 68.373(10) 2 1_545 ?
O2 O1 O3 117.95(2) 2 1_545 ?
O2 O1 O3 52.717(15) 4_545 1_545 ?
O3 O1 O3 82.656(16) 7_556 1_545 ?
O2 O1 O3 137.388(17) 8_556 1_545 ?
O3 O1 O3 107.210(18) 3_545 1_545 ?
S O1 O2 126.76(3) . 6_556 ?
Fe O1 O2 96.725(18) 4_545 6_556 ?
O2 O1 O2 162.39(3) . 6_556 ?
O1 O1 O2 103.09(2) 2 6_556 ?
O2 O1 O2 107.42(2) 2 6_556 ?
O2 O1 O2 80.062(19) 4_545 6_556 ?
O3 O1 O2 51.372(14) 7_556 6_556 ?
O2 O1 O2 108.62(2) 8_556 6_556 ?
O3 O1 O2 138.094(19) 3_545 6_556 ?
O3 O1 O2 53.857(13) 1_545 6_556 ?
S O1 O2 113.23(3) . 7_556 ?
Fe O1 O2 76.947(19) 4_545 7_556 ?
O2 O1 O2 108.63(2) . 7_556 ?
O1 O1 O2 140.60(2) 2 7_556 ?
O2 O1 O2 81.724(19) 2 7_556 ?
O2 O1 O2 116.21(2) 4_545 7_556 ?
O3 O1 O2 58.376(18) 7_556 7_556 ?
O2 O1 O2 44.321(17) 8_556 7_556 ?
O3 O1 O2 101.046(18) 3_545 7_556 ?
O3 O1 O2 132.677(16) 1_545 7_556 ?
O2 O1 O2 79.800(15) 6_556 7_556 ?
S O2 Fe 132.45(3) . . ?
S O2 O1 35.238(16) . . ?
Fe O2 O1 162.31(3) . . ?
S O2 O2 35.789(19) . 2 ?
Fe O2 O2 102.777(17) . 2 ?
O1 O2 O2 60.307(18) . 2 ?
S O2 O1 34.645(16) . 2 ?
Fe O2 O1 117.96(2) . 2 ?
O1 O2 O1 59.91(3) . 2 ?
O2 O2 O1 59.573(18) 2 2 ?
S O2 O3 109.50(3) . 3_545 ?
Fe O2 O3 117.96(2) . 3_545 ?
O1 O2 O3 75.48(2) . 3_545 ?
O2 O2 O3 131.61(3) 2 3_545 ?
O1 O2 O3 114.71(3) 2 3_545 ?
S O2 O1 161.87(3) . 4 ?
Fe O2 O1 48.290(15) . 4 ?
O1 O2 O1 137.25(2) . 4 ?
O2 O2 O1 129.661(16) 2 4 ?
O1 O2 O1 161.84(3) 2 4 ?
O3 O2 O1 72.23(2) 3_545 4 ?
S O2 O3 134.90(3) . 5_565 ?
Fe O2 O3 48.309(15) . 5_565 ?
O1 O2 O3 147.41(3) . 5_565 ?
O2 O2 O3 135.41(3) 2 5_565 ?
O1 O2 O3 100.56(2) 2 5_565 ?
O3 O2 O3 92.541(17) 3_545 5_565 ?
O1 O2 O3 61.660(16) 4 5_565 ?
S O2 O1 91.85(2) . 8_455 ?
Fe O2 O1 43.206(12) . 8_455 ?
O1 O2 O1 127.04(2) . 8_455 ?
O2 O2 O1 73.19(2) 2 8_455 ?
O1 O2 O1 75.90(2) 2 8_455 ?
O3 O2 O1 155.19(2) 3_545 8_455 ?
O1 O2 O1 91.50(2) 4 8_455 ?
O3 O2 O1 62.915(16) 5_565 8_455 ?
S O2 O3 102.67(2) . . ?
Fe O2 O3 46.168(12) . . ?
O1 O2 O3 117.26(2) . . ?
O2 O2 O3 66.877(10) 2 . ?
O1 O2 O3 116.67(2) 2 . ?
O3 O2 O3 125.66(2) 3_545 . ?
O1 O2 O3 64.550(16) 4 . ?
O3 O2 O3 94.477(15) 5_565 . ?
O1 O2 O3 57.772(13) 8_455 . ?
S O2 O1 95.85(2) . 6 ?
Fe O2 O1 110.89(2) . 6 ?
O1 O2 O1 85.717(17) . 6 ?
O2 O2 O1 130.379(14) 2 6 ?
O1 O2 O1 72.57(2) 2 6 ?
O3 O2 O1 58.124(16) 3_545 6 ?
O1 O2 O1 99.938(19) 4 6 ?
O3 O2 O1 62.610(18) 5_565 6 ?
O1 O2 O1 108.62(2) 8_455 6 ?
O3 O2 O1 156.998(18) . 6 ?
S O2 O1 82.68(2) . 7_556 ?
Fe O2 O1 96.89(2) . 7_556 ?
O1 O2 O1 71.37(2) . 7_556 ?
O2 O2 O1 62.49(2) 2 7_556 ?
O1 O2 O1 116.85(2) 2 7_556 ?
O3 O2 O1 86.562(18) 3_545 7_556 ?
O1 O2 O1 79.398(16) 4 7_556 ?
O3 O2 O1 139.13(2) 5_565 7_556 ?
O1 O2 O1 109.24(2) 8_455 7_556 ?
O3 O2 O1 55.230(12) . 7_556 ?
O1 O2 O1 142.146(17) 6 7_556 ?
Fe O3 Fe 121.27(3) . 2 ?
Fe O3 O2 111.975(14) . 3_455 ?
Fe O3 O2 88.248(13) 2 3_455 ?
Fe O3 O2 88.248(13) . 4 ?
Fe O3 O2 111.975(14) 2 4 ?
O2 O3 O2 138.98(3) 3_455 4 ?
Fe O3 O1 45.146(13) . 8_455 ?
Fe O3 O1 103.47(2) 2 8_455 ?
O2 O3 O1 70.504(17) 3_455 8_455 ?
O2 O3 O1 132.165(15) 4 8_455 ?
Fe O3 O1 103.47(2) . 7_556 ?
Fe O3 O1 45.146(13) 2 7_556 ?
O2 O3 O1 132.164(15) 3_455 7_556 ?
O2 O3 O1 70.504(16) 4 7_556 ?
O1 O3 O1 122.41(3) 8_455 7_556 ?
Fe O3 O2 159.76(2) . 6_566 ?
Fe O3 O2 43.677(11) 2 6_566 ?
O2 O3 O2 83.726(16) 3_455 6_566 ?
O2 O3 O2 87.459(18) 4 6_566 ?
O1 O3 O2 139.698(16) 8_455 6_566 ?
O1 O3 O2 56.532(15) 7_556 6_566 ?
Fe O3 O2 43.677(11) . 5_565 ?
Fe O3 O2 159.76(2) 2 5_565 ?
O2 O3 O2 87.459(18) 3_455 5_565 ?
O2 O3 O2 83.726(16) 4 5_565 ?
O1 O3 O2 56.532(15) 8_455 5_565 ?
O1 O3 O2 139.698(16) 7_556 5_565 ?
O2 O3 O2 154.67(3) 6_566 5_565 ?
Fe O3 O2 41.846(13) . . ?
Fe O3 O2 80.97(2) 2 . ?
O2 O3 O2 125.66(2) 3_455 . ?
O2 O3 O2 93.523(13) 4 . ?
O1 O3 O2 60.958(17) 8_455 . ?
O1 O3 O2 66.393(18) 7_556 . ?
O2 O3 O2 118.768(19) 6_566 . ?
O2 O3 O2 85.523(16) 5_565 . ?
Fe O3 O2 80.97(2) . 2 ?
Fe O3 O2 41.846(13) 2 2 ?
O2 O3 O2 93.522(13) 3_455 2 ?
O2 O3 O2 125.66(2) 4 2 ?
O1 O3 O2 66.393(19) 8_455 2 ?
O1 O3 O2 60.958(17) 7_556 2 ?
O2 O3 O2 85.523(15) 6_566 2 ?
O2 O3 O2 118.768(19) 5_565 2 ?
O2 O3 O2 46.25(2) . 2 ?
Fe O3 O1 120.79(2) . 3_455 ?
Fe O3 O1 41.862(10) 2 3_455 ?
O2 O3 O1 47.548(14) 3_455 3_455 ?
O2 O3 O1 147.279(15) 4 3_455 ?
O1 O3 O1 79.837(16) 8_455 3_455 ?
O1 O3 O1 87.008(18) 7_556 3_455 ?
O2 O3 O1 60.020(15) 6_566 3_455 ?
O2 O3 O1 127.141(14) 5_565 3_455 ?
O2 O3 O1 98.96(2) . 3_455 ?
O2 O3 O1 53.671(13) 2 3_455 ?
Fe O3 O1 41.862(10) . 4 ?
Fe O3 O1 120.79(2) 2 4 ?
O2 O3 O1 147.279(15) 3_455 4 ?
O2 O3 O1 47.548(14) 4 4 ?
O1 O3 O1 87.008(18) 8_455 4 ?
O1 O3 O1 79.837(16) 7_556 4 ?
O2 O3 O1 127.141(14) 6_566 4 ?
O2 O3 O1 60.020(15) 5_565 4 ?
O2 O3 O1 53.672(13) . 4 ?
O2 O3 O1 98.96(2) 2 4 ?
O1 O3 O1 152.54(3) 3_455 4 ?
Fe O3 H 104.9(10) . . ?
Fe O3 H 109.8(10) 2 . ?
O2 O3 H 121.2(10) 3_455 . ?
O2 O3 H 19.4(10) 4 . ?
O1 O3 H 144.7(10) 8_455 . ?
O1 O3 H 76.7(10) 7_556 . ?
O2 O3 H 75.3(10) 6_566 . ?
O2 O3 H 89.3(10) 5_565 . ?
O2 O3 H 112.6(10) . . ?
O2 O3 H 137.2(10) 2 . ?
O1 O3 H 133.9(10) 3_455 . ?
O1 O3 H 66.1(10) 4 . ?
Fe O3 H 109.8(10) . 2 ?
Fe O3 H 104.9(10) 2 2 ?
O2 O3 H 19.4(10) 3_455 2 ?
O2 O3 H 121.2(10) 4 2 ?
O1 O3 H 76.7(10) 8_455 2 ?
O1 O3 H 144.7(10) 7_556 2 ?
O2 O3 H 89.3(10) 6_566 2 ?
O2 O3 H 75.3(10) 5_565 2 ?
O2 O3 H 137.2(10) . 2 ?
O2 O3 H 112.6(10) 2 2 ?
O1 O3 H 66.1(10) 3_455 2 ?
O1 O3 H 133.9(10) 4 2 ?
H O3 H 105(2) . 2 ?

loop_
_geom_bond_atom_site_label_1
_geom_bond_atom_site_label_2
_geom_bond_distance
_geom_bond_site_symmetry_2
_geom_bond_publ_flag
Fe O2 2.0546(5) . ?
Fe O2 2.0546(5) 5_565 ?
Fe O1 2.1088(5) 8_455 ?
Fe O1 2.1088(5) 4 ?
Fe O3 2.2217(4) 5_565 ?
Fe O3 2.2217(4) . ?
Fe O2 3.4679(6) 8_455 ?
Fe O2 3.4679(6) 4 ?
Fe O2 3.5018(6) 6_565 ?
Fe O2 3.5018(6) 2 ?
S O1 1.4657(5) 2 ?
S O1 1.4657(5) . ?
S O2 1.4901(5) . ?
S O2 1.4901(4) 2 ?
O1 O2 2.4041(7) . ?
O1 O1 2.4099(10) 2 ?
O1 O2 2.4220(7) 2 ?
O1 O2 2.8142(7) 4_545 ?
O1 O3 2.9693(7) 7_556 ?
O1 O2 3.0687(8) 8_556 ?
O1 O3 3.1542(6) 3_545 ?
O1 O3 3.2692(8) 1_545 ?
O1 O2 3.2961(7) 6_556 ?
O1 O2 3.3122(8) 7_556 ?
O2 O2 2.4174(9) 2 ?
O2 O3 2.7316(6) 3_545 ?
O2 O3 2.9734(6) 5_565 ?
O2 O3 3.0780(8) . ?
O3 H 0.850(15) . ?
O3 H 0.850(15) 2 ?

loop_
_geom_hbond_atom_site_label_D
_geom_hbond_atom_site_label_H
_geom_hbond_atom_site_label_A
_geom_hbond_distance_DH
_geom_hbond_distance_HA
_geom_hbond_distance_DA
_geom_hbond_angle_DHA
_geom_hbond_site_symmetry_A
_geom_hbond_publ_flag
O3 H O2 0.850(15) 1.950(15) 2.7316(6) 152.3(14) 4 yes
